data_7700793
loop_
_publ_author_name
'Chen, You-Xuan'
'Yang, Hsueh-Hui'
'Lin, Yu-Liang'
'Hou, Ji-Kuan'
'Chu, Yong-Jui'
'Liu, Fu-Chen'
'Lee, Gene-Hsiang'

_publ_section_title
;
 [3 + 2] cycloaddition of azido-bridged molybdenum(ii) complex with
 nitriles and alkynes.
;
_journal_issue 34
_journal_name_full 'Dalton transactions (Cambridge, England : 2003)'
_journal_page_first 12996
_journal_page_last 13005
_journal_paper_doi 10.1039/c9dt02659b
_journal_volume 48
_journal_year 2019
_chemical_formula_sum 'C32 H38 Mo2 N14 O9'
_chemical_formula_weight 954.64
_space_group_crystal_system triclinic
_space_group_IT_number 2
_space_group_name_Hall '-P 1'
_space_group_name_H-M_alt 'P -1'
_symmetry_space_group_name_Hall '-P 1'
_symmetry_space_group_name_H-M 'P -1'
_atom_sites_solution_hydrogens geom
_audit_creation_method SHELXL-2014/7
_audit_update_record
;
2019-06-24 deposited with the CCDC.    2019-08-09 downloaded from the CCDC.
;
_cell_angle_alpha 66.3975(12)
_cell_angle_beta 70.1697(10)
_cell_angle_gamma 77.6550(11)
_cell_formula_units_Z 2
_cell_length_a 12.3540(6)
_cell_length_b 12.9495(7)
_cell_length_c 14.5236(7)
_cell_measurement_reflns_used 4370
_cell_measurement_temperature 150(2)
_cell_measurement_theta_max 22.15
_cell_measurement_theta_min 2.35
_cell_volume 1994.63(18)
_computing_cell_refinement 'Bruker SAINT'
_computing_data_collection 'Bruker SMART'
_computing_data_reduction 'Bruker SAINT'
_computing_molecular_graphics 'Bruker SHELXTL'
_computing_publication_material 'Bruker SHELXTL'
_computing_structure_refinement 'SHELXL-2014/7 (Sheldrick, 2014)'
_computing_structure_solution 'Bruker SHELXTL'
_diffrn_ambient_temperature 150(2)
_diffrn_measured_fraction_theta_full 1.000
_diffrn_measured_fraction_theta_max 0.998
_diffrn_measurement_device_type 'BRUKER SMART APEXCCD area detector'
_diffrn_measurement_method 'omega scans'
_diffrn_radiation_type MoK\a
_diffrn_radiation_wavelength 0.71073
_diffrn_reflns_av_R_equivalents 0.0489
_diffrn_reflns_av_unetI/netI 0.0605
_diffrn_reflns_Laue_measured_fraction_full 1.000
_diffrn_reflns_Laue_measured_fraction_max 0.998
_diffrn_reflns_limit_h_max 16
_diffrn_reflns_limit_h_min -16
_diffrn_reflns_limit_k_max 16
_diffrn_reflns_limit_k_min -16
_diffrn_reflns_limit_l_max 18
_diffrn_reflns_limit_l_min -18
_diffrn_reflns_number 26034
_diffrn_reflns_point_group_measured_fraction_full 1.000
_diffrn_reflns_point_group_measured_fraction_max 0.998
_diffrn_reflns_theta_full 25.242
_diffrn_reflns_theta_max 27.500
_diffrn_reflns_theta_min 1.760
_exptl_absorpt_coefficient_mu 0.698
_exptl_absorpt_correction_T_max 0.7456
_exptl_absorpt_correction_T_min 0.6679
_exptl_absorpt_correction_type multi-scan
_exptl_absorpt_process_details SADABS
_exptl_crystal_colour orange-yellow
_exptl_crystal_density_diffrn 1.589
_exptl_crystal_density_meas ?
_exptl_crystal_description block
_exptl_crystal_F_000 968
_exptl_crystal_size_max 0.280
_exptl_crystal_size_mid 0.150
_exptl_crystal_size_min 0.150
_refine_diff_density_max 1.544
_refine_diff_density_min -0.674
_refine_diff_density_rms 0.109
_refine_ls_extinction_method none
_refine_ls_goodness_of_fit_ref 1.095
_refine_ls_hydrogen_treatment constr
_refine_ls_matrix_type full
_refine_ls_number_parameters 509
_refine_ls_number_reflns 9151
_refine_ls_number_restraints 17
_refine_ls_restrained_S_all 1.102
_refine_ls_R_factor_all 0.0766
_refine_ls_R_factor_gt 0.0578
_refine_ls_shift/su_max 0.004
_refine_ls_shift/su_mean 0.000
_refine_ls_structure_factor_coef Fsqd
_refine_ls_weighting_details 'w=1/[\s^2^(Fo^2^)+(0.0632P)^2^+2.0504P] where P=(Fo^2^+2Fc^2^)/3'
_refine_ls_weighting_scheme calc
_refine_ls_wR_factor_gt 0.1357
_refine_ls_wR_factor_ref 0.1451
_reflns_Friedel_coverage 0.000
_reflns_number_gt 7231
_reflns_number_total 9151
_reflns_threshold_expression 'I > 2\s(I)'
_cod_data_source_file c9dt02659b2.cif
_cod_data_source_block ic15883
_cod_depositor_comments
;
The following automatic conversions were performed:

'_exptl_crystal_density_meas' value 'not_measured' was changed to '?'
- the value is perceived as not measured.

Automatic conversion script
Id: cif_fix_values 4973 2017-02-22 13:04:09Z antanas 

 Adding full bibliography for 7700790--7700796.cif.
;
_cod_database_code 7700793
_shelx_shelxl_version_number 2014/7
_shelx_space_group_comment
; 
The symmetry employed for this shelxl refinement is uniquely defined 
by the following loop, which should always be used as a source of 
symmetry information in preference to the above space-group names. 
They are only intended as comments. 
;
_shelx_estimated_absorpt_t_min 0.829
_shelx_estimated_absorpt_t_max 0.903

loop_
_space_group_symop_operation_xyz
'x, y, z'
'-x, -y, -z'

loop_
_atom_site_label
_atom_site_type_symbol
_atom_site_fract_x
_atom_site_fract_y
_atom_site_fract_z
_atom_site_U_iso_or_equiv
_atom_site_adp_type
_atom_site_occupancy
_atom_site_site_symmetry_order
_atom_site_calc_flag
_atom_site_refinement_flags_posn
_atom_site_refinement_flags_adp
_atom_site_refinement_flags_occupancy
_atom_site_disorder_assembly
_atom_site_disorder_group
Mo1 Mo 0.64168(3) 0.95661(3) 0.25387(3) 0.02588(11) Uani 1 1 d . . . . .
Mo2 Mo 0.71579(4) 0.67878(3) 0.46001(3) 0.03418(13) Uani 1 1 d . . . . .
N1 N 0.7597(3) 0.8564(3) 0.3540(3) 0.0336(9) Uani 1 1 d . . . . .
N2 N 0.8557(4) 0.8845(4) 0.3274(4) 0.0477(11) Uani 1 1 d . . . . .
N3 N 0.9461(4) 0.9132(5) 0.3021(6) 0.0801(19) Uani 1 1 d . . . . .
N4 N 0.6487(3) 0.7681(3) 0.1636(3) 0.0281(8) Uani 1 1 d . . . . .
N5 N 0.6627(3) 0.7892(3) 0.2419(3) 0.0279(8) Uani 1 1 d . . . . .
N6 N 0.6852(3) 0.6915(3) 0.3149(3) 0.0299(8) Uani 1 1 d . . . . .
N7 N 0.6850(3) 0.6062(3) 0.2865(3) 0.0325(8) Uani 1 1 d . . . . .
N8 N 0.6353(4) 0.3956(4) -0.0316(3) 0.0407(10) Uani 1 1 d . . . . .
N9 N 0.4397(3) 0.7257(3) 0.5460(3) 0.0309(8) Uani 1 1 d . . . . .
N10 N 0.5365(3) 0.7673(3) 0.4749(3) 0.0295(8) Uani 1 1 d . . . . .
N11 N 0.5102(3) 0.8640(3) 0.4029(3) 0.0264(7) Uani 1 1 d . . . . .
N12 N 0.3962(3) 0.8879(3) 0.4262(3) 0.0292(8) Uani 1 1 d . . . . .
N13 N -0.1269(13) 0.7908(13) 0.7158(11) 0.047(2) Uani 0.534(15) 1 d . U P A 1
N13' N -0.1170(15) 0.7432(16) 0.7357(14) 0.047(2) Uani 0.466(15) 1 d . U P A 2
O1 O 0.5073(3) 1.0477(3) 0.0871(3) 0.0508(10) Uani 1 1 d . . . . .
O2 O 0.8375(4) 1.0404(4) 0.0468(3) 0.0707(13) Uani 1 1 d . . . . .
O3 O 0.9494(4) 0.5428(5) 0.3951(4) 0.0943(19) Uani 1 1 d . . . . .
O4 O 0.6370(5) 0.4361(4) 0.5674(4) 0.0884(17) Uani 1 1 d . . . . .
O5 O 0.6444(4) 0.4413(3) -0.1243(3) 0.0571(11) Uani 1 1 d . . . . .
O6 O 0.6249(4) 0.2940(3) 0.0160(3) 0.0530(10) Uani 1 1 d . . . . .
O7 O -0.161(3) 0.700(2) 0.776(3) 0.081(7) Uani 0.534(15) 1 d . . P A 1
O8 O -0.1895(16) 0.8811(14) 0.6953(18) 0.068(4) Uani 0.534(15) 1 d . . P A 1
O7' O -0.148(4) 0.652(2) 0.784(4) 0.081(7) Uani 0.466(15) 1 d . . P A 2
O8' O -0.1834(19) 0.8313(15) 0.727(2) 0.068(4) Uani 0.466(15) 1 d . . P A 2
C1 C 0.5538(4) 1.0122(4) 0.1517(4) 0.0356(10) Uani 1 1 d . . . . .
C2 C 0.7658(4) 1.0095(4) 0.1243(4) 0.0420(12) Uani 1 1 d . . . . .
C3 C 0.8638(5) 0.5948(5) 0.4200(5) 0.0570(16) Uani 1 1 d . . . . .
C4 C 0.6648(6) 0.5269(5) 0.5277(5) 0.0564(15) Uani 1 1 d . . . . .
C5 C 0.7126(5) 1.1108(4) 0.2492(5) 0.0458(13) Uani 1 1 d . . . . .
H5A H 0.7767 1.0948 0.2808 0.055 Uiso 1 1 calc R U . . .
H5B H 0.7198 1.1786 0.1843 0.055 Uiso 1 1 calc R U . . .
C6 C 0.6014(5) 1.0921(4) 0.3182(4) 0.0420(12) Uani 1 1 d . . . . .
H6 H 0.5848 1.0755 0.3949 0.050 Uiso 1 1 calc R U . . .
C7 C 0.5126(4) 1.1107(4) 0.2715(4) 0.0400(11) Uani 1 1 d . . . . .
H7A H 0.5142 1.1784 0.2073 0.048 Uiso 1 1 calc R U . . .
H7B H 0.4340 1.0946 0.3192 0.048 Uiso 1 1 calc R U . . .
C8 C 0.8424(5) 0.6927(6) 0.5402(5) 0.0572(16) Uani 1 1 d . . . . .
H8A H 0.8797 0.6210 0.5803 0.069 Uiso 1 1 calc R U . . .
H8B H 0.8939 0.7547 0.5005 0.069 Uiso 1 1 calc R U . . .
C9 C 0.7270(5) 0.7224(5) 0.5883(4) 0.0483(14) Uani 1 1 d . . . . .
H9 H 0.7001 0.7992 0.5928 0.058 Uiso 1 1 calc R U . . .
C10 C 0.6552(6) 0.6334(5) 0.6390(4) 0.0565(16) Uani 1 1 d . . . . .
H10A H 0.5726 0.6528 0.6705 0.068 Uiso 1 1 calc R U . . .
H10B H 0.6874 0.5600 0.6816 0.068 Uiso 1 1 calc R U . . .
C11 C 0.6612(4) 0.6546(4) 0.1955(3) 0.0280(9) Uani 1 1 d . . . . .
C12 C 0.6500(4) 0.5913(4) 0.1356(3) 0.0297(9) Uani 1 1 d . . . . .
C13 C 0.6311(4) 0.4770(4) 0.1875(4) 0.0349(10) Uani 1 1 d . . . . .
H13 H 0.6229 0.4428 0.2606 0.042 Uiso 1 1 calc R U . . .
C14 C 0.6242(4) 0.4134(4) 0.1330(4) 0.0370(11) Uani 1 1 d . . . . .
H14 H 0.6112 0.3357 0.1678 0.044 Uiso 1 1 calc R U . . .
C15 C 0.6366(4) 0.4651(4) 0.0272(3) 0.0336(10) Uani 1 1 d . . . . .
C16 C 0.6516(4) 0.5787(4) -0.0256(4) 0.0355(10) Uani 1 1 d . . . . .
H16 H 0.6576 0.6128 -0.0983 0.043 Uiso 1 1 calc R U . . .
C17 C 0.6577(4) 0.6417(4) 0.0295(4) 0.0361(11) Uani 1 1 d . . . . .
H17 H 0.6673 0.7202 -0.0054 0.043 Uiso 1 1 calc R U . . .
C18 C 0.3554(4) 0.8016(4) 0.5143(3) 0.0284(9) Uani 1 1 d . . . . .
C19 C 0.2314(4) 0.7920(4) 0.5684(3) 0.0336(10) Uani 1 1 d . . . . .
C20 C 0.1561(4) 0.8903(5) 0.5574(4) 0.0426(12) Uani 1 1 d . . . . .
H20 H 0.1842 0.9621 0.5144 0.051 Uiso 1 1 calc R U . . .
C21 C 0.0392(4) 0.8817(6) 0.6101(4) 0.0528(15) Uani 1 1 d . . . . .
H21 H -0.0132 0.9478 0.6051 0.063 Uiso 1 1 calc R U . . .
C22 C 0.0012(5) 0.7786(7) 0.6681(4) 0.0570(17) Uani 1 1 d . . . . .
C23 C 0.0734(5) 0.6780(6) 0.6785(4) 0.0555(16) Uani 1 1 d . . . . .
H23 H 0.0440 0.6063 0.7190 0.067 Uiso 1 1 calc R U . . .
C24 C 0.1896(4) 0.6881(5) 0.6269(4) 0.0431(12) Uani 1 1 d . . . . .
H24 H 0.2416 0.6217 0.6321 0.052 Uiso 1 1 calc R U . . .
N14 N 0.2570(3) 0.8282(4) 0.2245(3) 0.0421(10) Uani 1 1 d . . . . .
C25 C 0.3815(5) 0.7864(5) 0.2009(5) 0.0582(16) Uani 1 1 d . . . . .
H25A H 0.3894 0.7036 0.2321 0.087 Uiso 1 1 calc R U . . .
H25B H 0.4214 0.8180 0.2301 0.087 Uiso 1 1 calc R U . . .
H25C H 0.4156 0.8100 0.1248 0.087 Uiso 1 1 calc R U . . .
C26 C 0.2431(8) 0.9547(8) 0.1571(9) 0.074(3) Uani 0.732(6) 1 d . . P B 1
H26A H 0.2718 0.9641 0.0828 0.111 Uiso 0.732(6) 1 calc R U P B 1
H26B H 0.1612 0.9829 0.1738 0.111 Uiso 0.732(6) 1 calc R U P B 1
H26C H 0.2874 0.9975 0.1720 0.111 Uiso 0.732(6) 1 calc R U P B 1
C27 C 0.2127(7) 0.8231(9) 0.3319(7) 0.065(3) Uani 0.732(6) 1 d . . P B 1
H27A H 0.2604 0.8644 0.3450 0.098 Uiso 0.732(6) 1 calc R U P B 1
H27B H 0.1328 0.8577 0.3444 0.098 Uiso 0.732(6) 1 calc R U P B 1
H27C H 0.2147 0.7440 0.3793 0.098 Uiso 0.732(6) 1 calc R U P B 1
C28 C 0.1906(8) 0.7684(9) 0.1976(9) 0.072(3) Uani 0.732(6) 1 d . . P B 1
H28A H 0.2247 0.7749 0.1241 0.107 Uiso 0.732(6) 1 calc R U P B 1
H28B H 0.1923 0.6884 0.2427 0.107 Uiso 0.732(6) 1 calc R U P B 1
H28C H 0.1104 0.8020 0.2078 0.107 Uiso 0.732(6) 1 calc R U P B 1
C26' C 0.241(2) 0.932(2) 0.249(2) 0.074(3) Uani 0.268(6) 1 d . . P B 2
H26D H 0.2661 0.9142 0.3111 0.111 Uiso 0.268(6) 1 calc R U P B 2
H26E H 0.2870 0.9894 0.1893 0.111 Uiso 0.268(6) 1 calc R U P B 2
H26F H 0.1591 0.9602 0.2624 0.111 Uiso 0.268(6) 1 calc R U P B 2
C27' C 0.191(2) 0.740(3) 0.3312(18) 0.065(3) Uani 0.268(6) 1 d . . P B 2
H27D H 0.2283 0.7265 0.3852 0.098 Uiso 0.268(6) 1 calc R U P B 2
H27E H 0.1105 0.7702 0.3528 0.098 Uiso 0.268(6) 1 calc R U P B 2
H27F H 0.1931 0.6688 0.3217 0.098 Uiso 0.268(6) 1 calc R U P B 2
C28' C 0.219(2) 0.861(3) 0.134(2) 0.072(3) Uani 0.268(6) 1 d . . P B 2
H28D H 0.2271 0.7959 0.1140 0.107 Uiso 0.268(6) 1 calc R U P B 2
H28E H 0.1372 0.8911 0.1499 0.107 Uiso 0.268(6) 1 calc R U P B 2
H28F H 0.2651 0.9203 0.0768 0.107 Uiso 0.268(6) 1 calc R U P B 2
O9 O 1.0319(9) 0.2435(9) 0.9255(8) 0.189(3) Uiso 1 1 d D . . . .
C29 C 0.9280(14) 0.3285(14) 0.9289(13) 0.198(7) Uiso 1 1 d D . . . .
H29A H 0.9139 0.3706 0.8595 0.237 Uiso 1 1 calc R U . . .
H29B H 0.8570 0.2957 0.9817 0.237 Uiso 1 1 calc R U . . .
C30 C 0.9763(19) 0.3899(17) 0.9594(16) 0.282(11) Uiso 1 1 d D . . . .
H30A H 0.9233 0.4559 0.9700 0.338 Uiso 1 1 calc R U . . .
H30B H 1.0501 0.4167 0.9073 0.338 Uiso 1 1 calc R U . . .
C31 C 0.9956(14) 0.3077(13) 1.0595(13) 0.191(6) Uiso 1 1 d D . . . .
H31A H 0.9215 0.2908 1.1151 0.229 Uiso 1 1 calc R U . . .
H31B H 1.0457 0.3365 1.0830 0.229 Uiso 1 1 calc R U . . .
C32 C 1.0542(14) 0.2051(13) 1.0328(11) 0.189(3) Uiso 1 1 d D . . . .
H32A H 1.0170 0.1355 1.0832 0.227 Uiso 1 1 calc R U . . .
H32B H 1.1376 0.1941 1.0272 0.227 Uiso 1 1 calc R U . . .

loop_
_atom_site_aniso_label
_atom_site_aniso_U_11
_atom_site_aniso_U_22
_atom_site_aniso_U_33
_atom_site_aniso_U_23
_atom_site_aniso_U_13
_atom_site_aniso_U_12
Mo1 0.0261(2) 0.02414(19) 0.0302(2) -0.01281(15) -0.00707(15) -0.00310(14)
Mo2 0.0370(2) 0.0362(2) 0.0349(2) -0.01882(18) -0.01918(18) 0.01274(17)
N1 0.0256(19) 0.039(2) 0.044(2) -0.0239(19) -0.0129(17) 0.0025(16)
N2 0.033(2) 0.042(2) 0.076(3) -0.031(2) -0.022(2) 0.0091(19)
N3 0.031(3) 0.064(3) 0.157(6) -0.044(4) -0.039(3) 0.004(2)
N4 0.0296(19) 0.0279(19) 0.0298(19) -0.0140(16) -0.0073(15) -0.0030(15)
N5 0.0285(19) 0.0277(19) 0.0295(19) -0.0134(16) -0.0094(15) 0.0019(15)
N6 0.033(2) 0.0264(19) 0.035(2) -0.0161(16) -0.0138(16) 0.0064(15)
N7 0.038(2) 0.0293(19) 0.035(2) -0.0167(17) -0.0126(17) 0.0020(16)
N8 0.051(3) 0.042(2) 0.035(2) -0.0211(19) -0.0104(19) -0.005(2)
N9 0.033(2) 0.033(2) 0.0272(19) -0.0105(16) -0.0095(16) -0.0035(16)
N10 0.034(2) 0.0264(19) 0.0279(19) -0.0102(15) -0.0115(16) 0.0022(15)
N11 0.0258(18) 0.0242(18) 0.0288(19) -0.0105(15) -0.0074(14) 0.0003(14)
N12 0.0251(18) 0.032(2) 0.0316(19) -0.0128(16) -0.0093(15) 0.0005(15)
N13 0.036(3) 0.060(7) 0.042(5) -0.019(5) -0.006(3) -0.006(5)
N13' 0.036(3) 0.060(7) 0.042(5) -0.019(5) -0.006(3) -0.006(5)
O1 0.068(3) 0.044(2) 0.051(2) -0.0108(18) -0.037(2) -0.0038(19)
O2 0.061(3) 0.081(3) 0.053(3) -0.017(2) 0.014(2) -0.033(2)
O3 0.084(3) 0.124(4) 0.098(4) -0.080(4) -0.056(3) 0.075(3)
O4 0.150(5) 0.033(2) 0.074(3) -0.003(2) -0.044(3) -0.005(3)
O5 0.094(3) 0.053(2) 0.0310(19) -0.0186(18) -0.013(2) -0.020(2)
O6 0.092(3) 0.0278(18) 0.045(2) -0.0166(16) -0.019(2) -0.0096(19)
O7 0.052(9) 0.12(2) 0.048(6) 0.004(15) -0.003(5) -0.038(15)
O8 0.032(3) 0.070(10) 0.104(12) -0.049(10) -0.006(6) 0.005(8)
O7' 0.052(9) 0.12(2) 0.048(6) 0.004(15) -0.003(5) -0.038(15)
O8' 0.032(3) 0.070(10) 0.104(12) -0.049(10) -0.006(6) 0.005(8)
C1 0.038(3) 0.028(2) 0.043(3) -0.016(2) -0.011(2) -0.0031(19)
C2 0.042(3) 0.039(3) 0.046(3) -0.016(2) -0.009(2) -0.009(2)
C3 0.059(4) 0.073(4) 0.053(3) -0.040(3) -0.034(3) 0.029(3)
C4 0.083(4) 0.038(3) 0.049(3) -0.013(3) -0.034(3) 0.011(3)
C5 0.052(3) 0.031(3) 0.066(4) -0.019(2) -0.025(3) -0.009(2)
C6 0.062(3) 0.026(2) 0.046(3) -0.020(2) -0.018(3) -0.001(2)
C7 0.041(3) 0.028(2) 0.047(3) -0.016(2) -0.007(2) 0.001(2)
C8 0.055(4) 0.078(4) 0.055(4) -0.037(3) -0.031(3) 0.014(3)
C9 0.049(3) 0.068(4) 0.043(3) -0.034(3) -0.024(2) 0.013(3)
C10 0.069(4) 0.068(4) 0.030(3) -0.016(3) -0.024(3) 0.012(3)
C11 0.026(2) 0.027(2) 0.029(2) -0.0090(18) -0.0073(17) -0.0020(17)
C12 0.029(2) 0.030(2) 0.030(2) -0.0137(19) -0.0061(18) -0.0033(18)
C13 0.047(3) 0.031(2) 0.027(2) -0.0095(19) -0.011(2) -0.005(2)
C14 0.051(3) 0.027(2) 0.033(2) -0.011(2) -0.011(2) -0.005(2)
C15 0.039(3) 0.035(2) 0.029(2) -0.017(2) -0.0054(19) -0.004(2)
C16 0.042(3) 0.037(3) 0.025(2) -0.0088(19) -0.0053(19) -0.011(2)
C17 0.047(3) 0.025(2) 0.032(2) -0.0045(19) -0.007(2) -0.013(2)
C18 0.028(2) 0.034(2) 0.026(2) -0.0134(18) -0.0075(17) -0.0017(18)
C19 0.030(2) 0.046(3) 0.026(2) -0.016(2) -0.0065(18) -0.003(2)
C20 0.030(2) 0.056(3) 0.048(3) -0.028(3) -0.009(2) -0.001(2)
C21 0.031(3) 0.084(4) 0.055(3) -0.044(3) -0.010(2) 0.007(3)
C22 0.032(3) 0.111(6) 0.040(3) -0.043(3) 0.004(2) -0.022(3)
C23 0.048(3) 0.083(4) 0.033(3) -0.016(3) 0.000(2) -0.028(3)
C24 0.037(3) 0.056(3) 0.034(3) -0.013(2) -0.009(2) -0.007(2)
N14 0.034(2) 0.056(3) 0.042(2) -0.025(2) -0.0138(18) 0.0052(19)
C25 0.035(3) 0.068(4) 0.067(4) -0.028(3) -0.012(3) 0.007(3)
C26 0.067(6) 0.057(5) 0.089(7) -0.019(5) -0.030(5) 0.007(4)
C27 0.048(4) 0.107(8) 0.052(4) -0.045(5) -0.020(3) 0.015(5)
C28 0.052(5) 0.091(7) 0.110(8) -0.073(7) -0.030(5) 0.001(5)
C26' 0.067(6) 0.057(5) 0.089(7) -0.019(5) -0.030(5) 0.007(4)
C27' 0.048(4) 0.107(8) 0.052(4) -0.045(5) -0.020(3) 0.015(5)
C28' 0.052(5) 0.091(7) 0.110(8) -0.073(7) -0.030(5) 0.001(5)

loop_
_atom_type_symbol
_atom_type_description
_atom_type_scat_dispersion_real
_atom_type_scat_dispersion_imag
_atom_type_scat_source
C C 0.0033 0.0016 'International Tables Vol C Tables 4.2.6.8 and 6.1.1.4'
H H 0.0000 0.0000 'International Tables Vol C Tables 4.2.6.8 and 6.1.1.4'
N N 0.0061 0.0033 'International Tables Vol C Tables 4.2.6.8 and 6.1.1.4'
O O 0.0106 0.0060 'International Tables Vol C Tables 4.2.6.8 and 6.1.1.4'
Mo Mo -1.6832 0.6857 'International Tables Vol C Tables 4.2.6.8 and 6.1.1.4'

loop_
_geom_angle_atom_site_label_1
_geom_angle_atom_site_label_2
_geom_angle_atom_site_label_3
_geom_angle
C1 Mo1 C2 79.9(2)
C1 Mo1 C6 102.61(19)
C2 Mo1 C6 104.6(2)
C1 Mo1 N5 88.23(16)
C2 Mo1 N5 91.37(17)
C6 Mo1 N5 161.98(17)
C1 Mo1 N1 164.94(17)
C2 Mo1 N1 95.24(19)
C6 Mo1 N1 92.39(17)
N5 Mo1 N1 77.59(13)
C1 Mo1 N11 102.10(17)
C2 Mo1 N11 169.72(17)
C6 Mo1 N11 84.96(17)
N5 Mo1 N11 78.66(13)
N1 Mo1 N11 80.28(13)
C1 Mo1 C5 107.60(19)
C2 Mo1 C5 70.6(2)
C6 Mo1 C5 36.09(19)
N5 Mo1 C5 152.77(17)
N1 Mo1 C5 83.79(17)
N11 Mo1 C5 117.72(17)
C1 Mo1 C7 68.23(19)
C2 Mo1 C7 108.3(2)
C6 Mo1 C7 36.25(18)
N5 Mo1 C7 145.21(16)
N1 Mo1 C7 126.71(16)
N11 Mo1 C7 81.64(15)
C5 Mo1 C7 61.88(18)
C4 Mo2 C3 81.6(3)
C4 Mo2 N6 89.7(2)
C3 Mo2 N6 87.93(18)
C4 Mo2 C9 104.8(2)
C3 Mo2 C9 104.4(2)
N6 Mo2 C9 162.07(18)
C4 Mo2 N10 94.9(2)
C3 Mo2 N10 165.84(18)
N6 Mo2 N10 78.31(13)
C9 Mo2 N10 89.74(16)
C4 Mo2 N1 167.6(2)
C3 Mo2 N1 100.1(2)
N6 Mo2 N1 78.13(14)
C9 Mo2 N1 86.81(19)
N10 Mo2 N1 80.52(13)
C4 Mo2 C10 70.6(2)
C3 Mo2 C10 110.0(2)
N6 Mo2 C10 150.23(19)
C9 Mo2 C10 36.2(2)
N10 Mo2 C10 81.39(18)
N1 Mo2 C10 119.64(19)
C4 Mo2 C8 108.8(2)
C3 Mo2 C8 69.8(2)
N6 Mo2 C8 147.90(19)
C9 Mo2 C8 36.08(19)
N10 Mo2 C8 124.10(17)
N1 Mo2 C8 83.2(2)
C10 Mo2 C8 61.8(2)
N2 N1 Mo1 118.4(3)
N2 N1 Mo2 121.8(3)
Mo1 N1 Mo2 116.02(16)
N3 N2 N1 178.8(5)
N5 N4 C11 103.7(3)
N6 N5 N4 109.2(3)
N6 N5 Mo1 124.9(3)
N4 N5 Mo1 125.9(3)
N7 N6 N5 109.6(3)
N7 N6 Mo2 126.5(3)
N5 N6 Mo2 123.9(3)
C11 N7 N6 104.8(4)
O5 N8 O6 123.3(4)
O5 N8 C15 118.5(4)
O6 N8 C15 118.3(4)
N10 N9 C18 104.2(3)
N11 N10 N9 109.6(3)
N11 N10 Mo2 123.3(3)
N9 N10 Mo2 126.4(3)
N12 N11 N10 109.6(3)
N12 N11 Mo1 126.4(3)
N10 N11 Mo1 123.5(3)
N11 N12 C18 104.3(3)
O7 N13 O8 125(2)
O7 N13 C22 110(2)
O8 N13 C22 124.8(12)
O7' N13' O8' 124(3)
O7' N13' C22 130(2)
O8' N13' C22 106.6(16)
O1 C1 Mo1 176.1(4)
O2 C2 Mo1 178.5(5)
O3 C3 Mo2 177.4(6)
O4 C4 Mo2 178.6(6)
C6 C5 Mo1 67.4(3)
C5 C6 C7 115.8(5)
C5 C6 Mo1 76.6(3)
C7 C6 Mo1 76.5(3)
C6 C7 Mo1 67.3(3)
C9 C8 Mo2 67.7(3)
C10 C9 C8 115.2(6)
C10 C9 Mo2 75.7(3)
C8 C9 Mo2 76.3(3)
C9 C10 Mo2 68.1(3)
N7 C11 N4 112.8(4)
N7 C11 C12 123.7(4)
N4 C11 C12 123.5(4)
C17 C12 C13 119.6(4)
C17 C12 C11 122.0(4)
C13 C12 C11 118.4(4)
C14 C13 C12 120.2(4)
C15 C14 C13 118.7(4)
C14 C15 C16 122.4(4)
C14 C15 N8 118.4(4)
C16 C15 N8 119.1(4)
C17 C16 C15 118.5(4)
C16 C17 C12 120.5(4)
N9 C18 N12 112.4(4)
N9 C18 C19 124.3(4)
N12 C18 C19 123.3(4)
C24 C19 C20 120.2(5)
C24 C19 C18 120.9(4)
C20 C19 C18 119.0(4)
C21 C20 C19 119.1(5)
C22 C21 C20 119.2(6)
C21 C22 C23 123.4(5)
C21 C22 N13 109.5(8)
C23 C22 N13 127.1(8)
C21 C22 N13' 131.3(9)
C23 C22 N13' 105.3(9)
C24 C23 C22 116.7(6)
C19 C24 C23 121.4(5)
C27 N14 C28 113.4(7)
C28' N14 C26' 105.5(16)
C28' N14 C25 110.0(11)
C27 N14 C25 110.5(5)
C28 N14 C25 111.1(5)
C26' N14 C25 109.7(11)
C27 N14 C26 105.3(6)
C28 N14 C26 107.0(6)
C25 N14 C26 109.3(5)
C28' N14 C27' 119.9(15)
C26' N14 C27' 103.4(15)
C25 N14 C27' 108.0(9)
C29 O9 C32 105.6(11)
C30 C29 O9 92.3(14)
C29 C30 C31 102.9(17)
C30 C31 C32 103.2(15)
C31 C32 O9 97.6(12)

loop_
_geom_bond_atom_site_label_1
_geom_bond_atom_site_label_2
_geom_bond_distance
Mo1 C1 1.950(5)
Mo1 C2 1.955(5)
Mo1 C6 2.196(5)
Mo1 N5 2.197(3)
Mo1 N1 2.246(4)
Mo1 N11 2.265(3)
Mo1 C5 2.314(5)
Mo1 C7 2.315(5)
Mo2 C4 1.948(6)
Mo2 C3 1.949(6)
Mo2 N6 2.201(4)
Mo2 C9 2.205(5)
Mo2 N10 2.249(4)
Mo2 N1 2.255(4)
Mo2 C10 2.303(5)
Mo2 C8 2.315(6)
N1 N2 1.205(5)
N2 N3 1.144(6)
N4 N5 1.342(5)
N4 C11 1.343(5)
N5 N6 1.334(5)
N6 N7 1.327(5)
N7 C11 1.321(6)
N8 O5 1.209(5)
N8 O6 1.229(5)
N8 C15 1.473(6)
N9 N10 1.334(5)
N9 C18 1.337(5)
N10 N11 1.332(5)
N11 N12 1.329(5)
N12 C18 1.341(5)
N13 O7 1.21(3)
N13 O8 1.243(17)
N13 C22 1.499(16)
N13' O7' 1.18(4)
N13' O8' 1.24(2)
N13' C22 1.504(19)
O1 C1 1.152(6)
O2 C2 1.151(6)
O3 C3 1.155(6)
O4 C4 1.152(7)
C5 C6 1.402(7)
C6 C7 1.408(7)
C8 C9 1.404(8)
C9 C10 1.404(8)
C11 C12 1.467(6)
C12 C17 1.389(6)
C12 C13 1.396(6)
C13 C14 1.382(6)
C14 C15 1.376(6)
C15 C16 1.380(6)
C16 C17 1.379(6)
C18 C19 1.471(6)
C19 C24 1.372(7)
C19 C20 1.393(7)
C20 C21 1.390(7)
C21 C22 1.346(9)
C22 C23 1.397(9)
C23 C24 1.383(7)
N14 C28' 1.42(3)
N14 C27 1.446(9)
N14 C28 1.469(9)
N14 C26' 1.48(3)
N14 C25 1.487(6)
N14 C26 1.543(10)
N14 C27' 1.58(3)
O9 C29 1.502(13)
O9 C32 1.537(13)
C29 C30 1.361(15)
C30 C31 1.480(15)
C31 C32 1.500(14)
